data_1536261
loop_
_publ_author_name
'Olazcuaga, R.'
'Reau, J.M.'
'le Flem, G.'
'Hagenmuller, P.'

_publ_section_title
;
 Preparation ,proprietes cristallographiques et magnetiques des phases K3
 X O4 (X= V, Cr, Mn)
;
_journal_name_full 'Zeitschrift fuer Anorganische und Allgemeine Chemie'
_journal_page_first 271
_journal_page_last 280
_journal_volume 412
_journal_year 1975
_chemical_formula_sum 'K3 O4 V'
_chemical_name_systematic 'K3 (V O4)'
_space_group_IT_number 121
_symmetry_space_group_name_Hall 'I -4 2'
_symmetry_space_group_name_H-M 'I -4 2 m'
_cell_angle_alpha 90
_cell_angle_beta 90
_cell_angle_gamma 90
_cell_formula_units_Z 2
_cell_length_a 5.93
_cell_length_b 5.93
_cell_length_c 8.11
_cell_volume 285.187
_citation_journal_id_ASTM ZAACAB
_cod_data_source_file Olazcuaga_ZAACAB_1975_1450.cif
_cod_data_source_block K3O4V1
_cod_original_cell_volume 285.1873
_cod_original_formula_sum 'K3 O4 V1'
_cod_database_code 1536261

loop_
_symmetry_equiv_pos_as_xyz
x,y,z
y,-x,-z
-x,-y,z
-y,x,-z
x,-y,-z
-y,-x,z
-x,y,-z
y,x,z
x+1/2,y+1/2,z+1/2
y+1/2,-x+1/2,-z+1/2
-x+1/2,-y+1/2,z+1/2
-y+1/2,x+1/2,-z+1/2
x+1/2,-y+1/2,-z+1/2
-y+1/2,-x+1/2,z+1/2
-x+1/2,y+1/2,-z+1/2
y+1/2,x+1/2,z+1/2

loop_
_atom_site_label
_atom_site_type_symbol
_atom_site_fract_x
_atom_site_fract_y
_atom_site_fract_z
_atom_site_occupancy
_atom_site_U_iso_or_equiv
V1 V+5 0 0 0 1 0.0
K2 K+1 0 0.5 0.25 1 0.0
O1 O-2 0.1703 0.1703 0.095 1 0.0
K1 K+1 0 0 0.5 1 0.0
